data_4516098
loop_
_publ_author_name
'C\'esar, Vincent'
'Mallardo, Valentina'
'Nano, Adela'
'DePeter, Sadie F.'
'Bastin, St\'ephanie'
'Sournia-Saquet, Alix'
'Maisse-Fran\,cois, Aline'
'Lugan, No\"el'
'Bellemin-Laponnaz, St\'ephane'

_publ_section_title
;
 Homo- and Heteropolymetallic Complexes of the Hybrid, Ambidentate
 N-Heterocyclic Carbene Ligand IMes-acac.
;
_journal_issue 11
_journal_name_full 'ACS omega'
_journal_page_first 15582
_journal_page_last 15591
_journal_paper_doi 10.1021/acsomega.8b02268
_journal_volume 3
_journal_year 2018
_chemical_formula_moiety '2(C33 H40 Cl N2 O2 Ru),2(B F4), C H2 Cl2'
_chemical_formula_sum 'C67 H82 B2 Cl4 F8 N4 O4 Ru2'
_chemical_formula_weight 1524.93
_space_group_crystal_system monoclinic
_space_group_IT_number 14
_space_group_name_Hall '-P 2yn'
_space_group_name_H-M_alt 'P 1 21/n 1'
_symmetry_Int_Tables_number 14
_symmetry_space_group_name_Hall '-P 2yn'
_atom_sites_solution_hydrogens geom
_audit_creation_date 2018-08-31T14:06:20-00:00
_audit_creation_method 'WinGX routine CIF_UPDATE'
_cell_angle_alpha 90
_cell_angle_beta 93.951(2)
_cell_angle_gamma 90
_cell_formula_units_Z 2
_cell_length_a 10.6530(5)
_cell_length_b 19.2240(8)
_cell_length_c 17.8020(8)
_cell_measurement_reflns_used 9473
_cell_measurement_temperature 173(2)
_cell_measurement_theta_max 25.25
_cell_measurement_theta_min 2.30
_cell_measurement_wavelength 0.71073
_cell_volume 3637.1(3)
_computing_structure_refinement 'SHELXL-2014/7 (Sheldrick, 2014)'
_diffrn_ambient_temperature 173(2)
_diffrn_measured_fraction_theta_full 0.997
_diffrn_measured_fraction_theta_max 0.997
_diffrn_measurement_device_type 'Bruker APEX II'
_diffrn_measurement_method 'phi and omega scans'
_diffrn_radiation_monochromator graphite
_diffrn_radiation_probe x-ray
_diffrn_radiation_type MoK\a
_diffrn_radiation_wavelength 0.71073
_diffrn_reflns_av_R_equivalents 0.0288
_diffrn_reflns_av_unetI/netI 0.0086
_diffrn_reflns_limit_h_max 12
_diffrn_reflns_limit_h_min -12
_diffrn_reflns_limit_k_max 23
_diffrn_reflns_limit_k_min -23
_diffrn_reflns_limit_l_max 21
_diffrn_reflns_limit_l_min -21
_diffrn_reflns_number 194510
_diffrn_reflns_theta_full 25.32
_diffrn_reflns_theta_max 25.32
_diffrn_reflns_theta_min 2.16
_diffrn_standards_decay_% 0
_diffrn_standards_interval_count 0
_diffrn_standards_number 0
_exptl_absorpt_coefficient_mu 0.629
_exptl_absorpt_correction_T_max 0.745
_exptl_absorpt_correction_T_min 0.672
_exptl_absorpt_correction_type multi-scan
_exptl_absorpt_process_details
;
'SADABS, Sheldrick, Bruker, 2000'
;
_exptl_crystal_colour red
_exptl_crystal_density_diffrn 1.392
_exptl_crystal_density_method 'not measured'
_exptl_crystal_description block
_exptl_crystal_F_000 1564
_exptl_crystal_size_max 0.5
_exptl_crystal_size_mid 0.25
_exptl_crystal_size_min 0.2
_refine_diff_density_max 0.988
_refine_diff_density_min -0.64
_refine_diff_density_rms 0.097
_refine_ls_extinction_method none
_refine_ls_goodness_of_fit_ref 1.161
_refine_ls_hydrogen_treatment constr
_refine_ls_matrix_type full
_refine_ls_number_parameters 462
_refine_ls_number_reflns 6623
_refine_ls_number_restraints 51
_refine_ls_restrained_S_all 1.226
_refine_ls_R_factor_all 0.0494
_refine_ls_R_factor_gt 0.0454
_refine_ls_shift/su_max 0.001
_refine_ls_shift/su_mean 0
_refine_ls_structure_factor_coef Fsqd
_refine_ls_weighting_details 'w=1/[\s^2^(Fo^2^)+(0.0578P)^2^+7.9611P] where P=(Fo^2^+2Fc^2^)/3'
_refine_ls_weighting_scheme calc
_refine_ls_wR_factor_gt 0.1279
_refine_ls_wR_factor_ref 0.1322
_reflns_number_gt 6140
_reflns_number_total 6623
_reflns_threshold_expression >2\s(I)
_cod_data_source_file ao8b02268_si_002.cif
_cod_data_source_block vm161111_0m
_cod_depositor_comments
;
The following automatic conversions were performed:

data item '_space_group_crystal_system' value 'Monoclinic' was
changed to 'monoclinic' in accordance with the
/home/data/users/saulius/crontab/automatic-downloads/current/ACS/lib/dictionaries/cif_core.dic
dictionary named 'cif_core.dic' version 2.4.2 last updated on
2011-04-26.

Automatic conversion script
Id: cif_fix_values 6909 2019-04-08 15:41:33Z antanas 
;
_cod_original_sg_symbol_Hall '-P 2yn '
_cod_original_sg_symbol_H-M 'P 21/n'
_cod_database_code 4516098

loop_
_symmetry_equiv_pos_as_xyz
'x, y, z'
'-x+1/2, y+1/2, -z+1/2'
'-x, -y, -z'
'x-1/2, -y-1/2, z-1/2'

loop_
_atom_site_label
_atom_site_type_symbol
_atom_site_fract_x
_atom_site_fract_y
_atom_site_fract_z
_atom_site_U_iso_or_equiv
_atom_site_adp_type
_atom_site_occupancy
_atom_site_site_symmetry_order
_atom_site_calc_flag
_atom_site_refinement_flags_posn
_atom_site_refinement_flags_adp
_atom_site_refinement_flags_occupancy
_atom_site_disorder_assembly
_atom_site_disorder_group
F2A F 0.4258(7) 0.9936(4) 0.7689(5) 0.060(2) Uani 0.601(18) 1 d D . P A 1
F3A F 0.2203(8) 0.9674(4) 0.7717(5) 0.093(3) Uani 0.601(18) 1 d D . P A 1
F4A F 0.2884(8) 1.0259(2) 0.6747(3) 0.067(3) Uani 0.601(18) 1 d D . P A 1
F2B F 0.4047(16) 0.9818(9) 0.7869(8) 0.123(9) Uani 0.399(18) 1 d D . P A 2
F3B F 0.2183(10) 1.0071(9) 0.7318(11) 0.130(10) Uani 0.399(18) 1 d D . P A 2
F4B F 0.392(2) 1.0191(5) 0.6728(6) 0.106(7) Uani 0.399(18) 1 d D . P A 2
B1 B 0.3223(5) 0.9769(2) 0.7254(3) 0.0509(12) Uani 1 1 d D . . . .
F1 F 0.3352(3) 0.91338(13) 0.69180(17) 0.0601(7) Uani 1 1 d D . . . .
C1 C 1.3733(3) 0.1000(2) 0.3023(2) 0.0373(8) Uani 1 1 d . . . . .
H1 H 1.4543 0.0823 0.3006 0.045 Uiso 1 1 calc R U . . .
C2 C 1.1730(3) 0.11286(19) 0.3280(2) 0.0337(8) Uani 1 1 d . . . . .
C3 C 1.2063(3) 0.16990(19) 0.2847(2) 0.0323(8) Uani 1 1 d . . . . .
C4 C 1.0515(3) 0.1008(2) 0.3539(2) 0.0384(9) Uani 1 1 d . . . . .
C5 C 1.0154(4) 0.0350(2) 0.3921(3) 0.0535(12) Uani 1 1 d . . . . .
H5A H 1.0705 0.0278 0.4363 0.08 Uiso 1 1 calc R U . . .
H5B H 1.0223 -0.0035 0.3583 0.08 Uiso 1 1 calc R U . . .
H5C H 0.9302 0.0386 0.406 0.08 Uiso 1 1 calc R U . . .
C10 C 1.2958(3) 0.00658(19) 0.3794(2) 0.0338(8) Uani 1 1 d . . . . .
C11 C 1.3200(3) 0.0127(2) 0.4569(2) 0.0347(8) Uani 1 1 d . . . . .
C12 C 1.3178(4) -0.0485(2) 0.4985(2) 0.0416(9) Uani 1 1 d . . . . .
H12 H 1.3328 -0.0464 0.5505 0.05 Uiso 1 1 calc R U . . .
C13 C 1.2941(4) -0.1126(2) 0.4644(3) 0.0451(10) Uani 1 1 d . . . . .
C14 C 1.2772(4) -0.1160(2) 0.3870(2) 0.0435(9) Uani 1 1 d . . . . .
H14 H 1.2655 -0.1591 0.364 0.052 Uiso 1 1 calc R U . . .
C15 C 1.2771(4) -0.0563(2) 0.3423(2) 0.0407(9) Uani 1 1 d . . . . .
C16 C 1.3460(4) 0.0814(2) 0.4939(2) 0.0461(10) Uani 1 1 d . . . . .
H16A H 1.424 0.0996 0.4784 0.069 Uiso 1 1 calc R U . . .
H16B H 1.3516 0.0757 0.5476 0.069 Uiso 1 1 calc R U . . .
H16C H 1.2791 0.1132 0.4796 0.069 Uiso 1 1 calc R U . . .
C17 C 1.2880(5) -0.1773(3) 0.5117(3) 0.0696(15) Uani 1 1 d . . . . .
H17A H 1.3641 -0.1815 0.5435 0.104 Uiso 1 1 calc R U . . .
H17B H 1.2786 -0.2173 0.4795 0.104 Uiso 1 1 calc R U . . .
H17C H 1.2173 -0.1743 0.5422 0.104 Uiso 1 1 calc R U . . .
C18 C 1.2557(5) -0.0603(3) 0.2583(3) 0.0588(12) Uani 1 1 d . . . . .
H18A H 1.1792 -0.0365 0.2425 0.088 Uiso 1 1 calc R U . . .
H18B H 1.2493 -0.1082 0.2431 0.088 Uiso 1 1 calc R U . . .
H18C H 1.325 -0.039 0.2354 0.088 Uiso 1 1 calc R U . . .
C20 C 1.4011(3) 0.2062(2) 0.2243(2) 0.0341(8) Uani 1 1 d . . . . .
C21 C 1.4435(3) 0.2685(2) 0.2565(2) 0.0341(8) Uani 1 1 d . . . . .
C22 C 1.5044(3) 0.3142(2) 0.2097(2) 0.0378(8) Uani 1 1 d . . . . .
H22 H 1.5342 0.3564 0.229 0.045 Uiso 1 1 calc R U . . .
C23 C 1.5214(3) 0.2978(2) 0.1351(2) 0.0393(9) Uani 1 1 d . . . . .
C24 C 1.4780(4) 0.2352(2) 0.1066(2) 0.0413(9) Uani 1 1 d . . . . .
H24 H 1.4907 0.224 0.0569 0.05 Uiso 1 1 calc R U . . .
C25 C 1.4158(4) 0.1881(2) 0.1498(2) 0.0387(8) Uani 1 1 d . . . . .
C26 C 1.4261(4) 0.2856(2) 0.3376(2) 0.0448(9) Uani 1 1 d . . . . .
H26A H 1.3379 0.2877 0.3454 0.067 Uiso 1 1 calc R U . . .
H26B H 1.4643 0.3297 0.3499 0.067 Uiso 1 1 calc R U . . .
H26C H 1.4651 0.2502 0.3693 0.067 Uiso 1 1 calc R U . . .
C27 C 1.5847(5) 0.3487(3) 0.0861(3) 0.0587(13) Uani 1 1 d . . . . .
H27A H 1.5224 0.3778 0.0604 0.088 Uiso 1 1 calc R U . . .
H27B H 1.6301 0.3238 0.0498 0.088 Uiso 1 1 calc R U . . .
H27C H 1.6422 0.377 0.1168 0.088 Uiso 1 1 calc R U . . .
C28 C 1.3650(5) 0.1211(3) 0.1178(3) 0.0579(12) Uani 1 1 d . . . . .
H28A H 1.4168 0.0833 0.1368 0.087 Uiso 1 1 calc R U . . .
H28B H 1.365 0.1224 0.0639 0.087 Uiso 1 1 calc R U . . .
H28C H 1.2806 0.1145 0.1321 0.087 Uiso 1 1 calc R U . . .
C30 C 0.7721(6) 0.3495(3) 0.3741(3) 0.0707(15) Uani 1 1 d . . . . .
H30A H 0.7082 0.3835 0.3612 0.106 Uiso 1 1 calc R U . . .
H30B H 0.8448 0.3722 0.3978 0.106 Uiso 1 1 calc R U . . .
H30C H 0.7405 0.3161 0.4082 0.106 Uiso 1 1 calc R U . . .
C31 C 0.8076(4) 0.3133(2) 0.3042(3) 0.0461(10) Uani 1 1 d . . . . .
C32 C 0.7630(4) 0.2465(2) 0.2856(2) 0.0379(9) Uani 1 1 d . . . . .
H32 H 0.7066 0.2255 0.3161 0.045 Uiso 1 1 calc R U . . .
C33 C 0.8008(3) 0.2103(2) 0.2225(2) 0.0346(8) Uani 1 1 d . . . . .
H33 H 0.7684 0.1662 0.2118 0.042 Uiso 1 1 calc R U . . .
C34 C 0.8865(4) 0.2398(2) 0.1754(2) 0.0398(9) Uani 1 1 d . . . . .
C35 C 0.9320(4) 0.3074(2) 0.1934(3) 0.0475(11) Uani 1 1 d . . . . .
H35 H 0.9885 0.3282 0.1628 0.057 Uiso 1 1 calc R U . . .
C36 C 0.8939(4) 0.3437(2) 0.2562(3) 0.0505(11) Uani 1 1 d . . . . .
H36 H 0.9252 0.3881 0.2666 0.061 Uiso 1 1 calc R U . . .
C37 C 0.9352(6) 0.1999(3) 0.1106(3) 0.0707(16) Uani 1 1 d . . . . .
H37 H 1.0147 0.2225 0.1004 0.085 Uiso 1 1 calc R U . . .
C38 C 0.9657(6) 0.1310(4) 0.1250(3) 0.0827(19) Uani 1 1 d . . . . .
H38A H 1.016 0.1277 0.1718 0.124 Uiso 1 1 calc R U . . .
H38B H 1.0123 0.1131 0.085 0.124 Uiso 1 1 calc R U . . .
H38C H 0.89 0.1044 0.1283 0.124 Uiso 1 1 calc R U . . .
C39 C 0.8484(9) 0.2127(4) 0.0410(3) 0.113(3) Uani 1 1 d . . . . .
H39A H 0.8794 0.1882 -0.0009 0.169 Uiso 1 1 calc R U . . .
H39B H 0.8454 0.2616 0.0301 0.169 Uiso 1 1 calc R U . . .
H39C H 0.7654 0.1963 0.0495 0.169 Uiso 1 1 calc R U . . .
C50 C 0.3126(11) 0.9451(5) 0.0466(6) 0.066(3) Uani 0.5 1 d . . P . .
H50A H 0.371 0.9703 0.0808 0.079 Uiso 0.5 1 calc R U P . .
H50B H 0.3221 0.8958 0.0573 0.079 Uiso 0.5 1 calc R U P . .
N1 N 1.2818(3) 0.07056(16) 0.33662(18) 0.0355(7) Uani 1 1 d . . . . .
N2 N 1.3320(3) 0.15980(17) 0.26972(17) 0.0345(7) Uani 1 1 d . . . . .
O1 O 0.9678(2) 0.14577(14) 0.34445(17) 0.0434(7) Uani 1 1 d . . . . .
O2 O 1.1473(2) 0.22197(14) 0.25886(15) 0.0359(6) Uani 1 1 d . . . . .
Cl1 Cl 1.07346(10) 0.28118(7) 0.40535(6) 0.0561(3) Uani 1 1 d . . . . .
Cl2 Cl 0.1569(3) 0.97103(14) 0.06155(15) 0.0672(7) Uani 0.5 1 d . . P . .
Cl3 Cl 0.3482(3) 0.96122(16) -0.04613(17) 0.0750(7) Uani 0.5 1 d . . P . .
Ru1 Ru 0.96527(3) 0.24292(2) 0.29081(2) 0.03156(12) Uani 1 1 d . . . . .

loop_
_atom_site_aniso_label
_atom_site_aniso_U_11
_atom_site_aniso_U_22
_atom_site_aniso_U_33
_atom_site_aniso_U_23
_atom_site_aniso_U_13
_atom_site_aniso_U_12
F2A 0.063(4) 0.035(3) 0.079(5) -0.009(3) -0.021(3) 0.010(2)
F3A 0.103(5) 0.067(5) 0.120(6) -0.015(4) 0.074(5) -0.005(4)
F4A 0.091(6) 0.038(3) 0.067(4) 0.009(2) -0.017(4) 0.007(3)
F2B 0.193(19) 0.110(13) 0.063(7) 0.015(7) -0.013(9) 0.054(12)
F3B 0.067(7) 0.131(15) 0.19(2) -0.061(16) -0.012(9) 0.044(9)
F4B 0.177(19) 0.058(6) 0.090(7) -0.017(5) 0.056(9) -0.029(7)
B1 0.054(3) 0.038(3) 0.061(3) 0.000(2) 0.005(2) 0.006(2)
F1 0.0575(16) 0.0384(13) 0.086(2) -0.0032(13) 0.0144(14) -0.0060(12)
C1 0.0275(17) 0.041(2) 0.044(2) 0.0126(17) 0.0054(15) 0.0030(15)
C2 0.0268(17) 0.0343(19) 0.0395(19) 0.0127(15) -0.0007(14) 0.0015(14)
C3 0.0238(16) 0.039(2) 0.0344(18) 0.0110(15) 0.0010(14) -0.0022(14)
C4 0.0267(17) 0.040(2) 0.048(2) 0.0211(17) -0.0003(15) -0.0014(15)
C5 0.030(2) 0.046(2) 0.085(3) 0.036(2) 0.009(2) -0.0006(17)
C10 0.0258(17) 0.0351(19) 0.040(2) 0.0147(16) 0.0011(14) 0.0037(14)
C11 0.0256(17) 0.037(2) 0.042(2) 0.0094(16) 0.0057(14) 0.0085(15)
C12 0.0332(19) 0.050(2) 0.041(2) 0.0141(18) 0.0008(16) 0.0063(17)
C13 0.035(2) 0.040(2) 0.059(3) 0.0202(19) -0.0035(18) 0.0011(16)
C14 0.036(2) 0.036(2) 0.058(3) 0.0083(18) -0.0025(18) -0.0013(16)
C15 0.036(2) 0.041(2) 0.045(2) 0.0079(17) -0.0011(16) -0.0016(16)
C16 0.045(2) 0.044(2) 0.050(2) 0.0020(19) 0.0078(18) 0.0113(18)
C17 0.077(3) 0.051(3) 0.078(4) 0.035(3) -0.014(3) -0.008(3)
C18 0.068(3) 0.057(3) 0.051(3) 0.005(2) -0.003(2) -0.014(2)
C20 0.0240(16) 0.040(2) 0.0394(19) 0.0148(16) 0.0063(14) 0.0030(14)
C21 0.0225(16) 0.042(2) 0.0375(19) 0.0090(16) 0.0021(14) 0.0022(15)
C22 0.0248(17) 0.039(2) 0.050(2) 0.0102(17) 0.0051(15) 0.0001(15)
C23 0.0295(18) 0.043(2) 0.047(2) 0.0154(18) 0.0145(16) 0.0068(16)
C24 0.040(2) 0.045(2) 0.041(2) 0.0098(17) 0.0152(17) 0.0070(17)
C25 0.0367(19) 0.040(2) 0.040(2) 0.0098(16) 0.0065(16) 0.0021(16)
C26 0.037(2) 0.057(3) 0.040(2) 0.0061(19) 0.0008(17) -0.0034(18)
C27 0.066(3) 0.050(3) 0.065(3) 0.016(2) 0.038(2) -0.001(2)
C28 0.071(3) 0.052(3) 0.051(3) 0.000(2) 0.010(2) -0.010(2)
C30 0.073(3) 0.061(3) 0.076(4) -0.020(3) -0.008(3) 0.023(3)
C31 0.040(2) 0.040(2) 0.057(2) 0.0031(19) -0.0080(18) 0.0115(18)
C32 0.0241(18) 0.043(2) 0.046(2) 0.0095(16) -0.0029(16) 0.0044(15)
C33 0.0282(17) 0.0339(19) 0.041(2) 0.0071(15) -0.0066(15) 0.0001(14)
C34 0.034(2) 0.050(2) 0.035(2) 0.0147(17) -0.0020(16) 0.0090(17)
C35 0.037(2) 0.049(2) 0.055(3) 0.032(2) -0.0070(18) -0.0020(18)
C36 0.050(2) 0.030(2) 0.069(3) 0.0134(19) -0.022(2) -0.0012(18)
C37 0.078(4) 0.092(4) 0.043(3) 0.012(3) 0.014(2) 0.035(3)
C38 0.081(4) 0.110(5) 0.056(3) -0.013(3) -0.003(3) 0.028(4)
C39 0.175(8) 0.126(6) 0.036(3) 0.004(3) -0.007(4) 0.077(6)
C50 0.087(8) 0.035(5) 0.072(7) -0.009(4) -0.015(6) 0.007(5)
N1 0.0276(15) 0.0373(17) 0.0415(17) 0.0152(14) 0.0028(13) 0.0013(13)
N2 0.0263(14) 0.0386(17) 0.0388(16) 0.0149(13) 0.0045(12) 0.0008(12)
O1 0.0255(12) 0.0430(15) 0.0617(18) 0.0297(13) 0.0017(12) 0.0004(11)
O2 0.0254(12) 0.0386(14) 0.0435(14) 0.0200(12) 0.0021(10) -0.0009(11)
Cl1 0.0420(6) 0.0838(8) 0.0410(5) 0.0014(5) -0.0070(4) -0.0053(5)
Cl2 0.0856(18) 0.0585(14) 0.0571(14) -0.0179(11) 0.0018(12) 0.0086(13)
Cl3 0.0715(17) 0.0752(18) 0.0779(18) -0.0046(14) 0.0033(14) -0.0100(14)
Ru1 0.02293(17) 0.03312(18) 0.03799(19) 0.01353(12) -0.00246(12) -0.00120(10)

loop_
_atom_type_symbol
_atom_type_description
_atom_type_scat_dispersion_real
_atom_type_scat_dispersion_imag
_atom_type_scat_source
C C 0.0033 0.0016 'International Tables Vol C Tables 4.2.6.8 and 6.1.1.4'
H H 0 0 'International Tables Vol C Tables 4.2.6.8 and 6.1.1.4'
N N 0.0061 0.0033 'International Tables Vol C Tables 4.2.6.8 and 6.1.1.4'
O O 0.0106 0.006 'International Tables Vol C Tables 4.2.6.8 and 6.1.1.4'
Cl Cl 0.1484 0.1585 'International Tables Vol C Tables 4.2.6.8 and 6.1.1.4'
Ru Ru -1.2594 0.8363 'International Tables Vol C Tables 4.2.6.8 and 6.1.1.4'
B B 0.0013 0.0007 'International Tables Vol C Tables 4.2.6.8 and 6.1.1.4'
F F 0.0171 0.0103 'International Tables Vol C Tables 4.2.6.8 and 6.1.1.4'

loop_
_geom_angle_atom_site_label_1
_geom_angle_atom_site_label_2
_geom_angle_atom_site_label_3
_geom_angle
F4A B1 F2A 113.2(6)
F3B B1 F2B 114.6(9)
F3B B1 F1 124.4(7)
F4A B1 F1 111.4(4)
F2A B1 F1 111.2(5)
F2B B1 F1 109.5(7)
F4A B1 F3A 107.5(5)
F2A B1 F3A 109.0(6)
F1 B1 F3A 104.0(4)
F3B B1 F4B 106.6(8)
F2B B1 F4B 98.6(8)
F1 B1 F4B 98.3(5)
N1 C1 N2 109.6(3)
N1 C1 H1 125.2
N2 C1 H1 125.2
C3 C2 N1 105.9(3)
C3 C2 C4 125.2(3)
N1 C2 C4 128.8(3)
O2 C3 N2 120.3(3)
O2 C3 C2 133.5(3)
N2 C3 C2 106.2(3)
O1 C4 C2 120.1(3)
O1 C4 C5 116.3(3)
C2 C4 C5 123.6(3)
C4 C5 H5A 109.5
C4 C5 H5B 109.5
H5A C5 H5B 109.5
C4 C5 H5C 109.5
H5A C5 H5C 109.5
H5B C5 H5C 109.5
C15 C10 C11 123.9(3)
C15 C10 N1 118.9(3)
C11 C10 N1 117.1(3)
C12 C11 C10 116.6(4)
C12 C11 C16 121.6(4)
C10 C11 C16 121.8(3)
C11 C12 C13 121.8(4)
C11 C12 H12 119.1
C13 C12 H12 119.1
C14 C13 C12 119.0(4)
C14 C13 C17 120.9(4)
C12 C13 C17 120.1(4)
C13 C14 C15 121.8(4)
C13 C14 H14 119.1
C15 C14 H14 119.1
C10 C15 C14 116.8(4)
C10 C15 C18 121.9(4)
C14 C15 C18 121.3(4)
C11 C16 H16A 109.5
C11 C16 H16B 109.5
H16A C16 H16B 109.5
C11 C16 H16C 109.5
H16A C16 H16C 109.5
H16B C16 H16C 109.5
C13 C17 H17A 109.5
C13 C17 H17B 109.5
H17A C17 H17B 109.5
C13 C17 H17C 109.5
H17A C17 H17C 109.5
H17B C17 H17C 109.5
C15 C18 H18A 109.5
C15 C18 H18B 109.5
H18A C18 H18B 109.5
C15 C18 H18C 109.5
H18A C18 H18C 109.5
H18B C18 H18C 109.5
C25 C20 C21 123.6(3)
C25 C20 N2 118.5(3)
C21 C20 N2 117.8(3)
C20 C21 C22 116.5(4)
C20 C21 C26 121.7(3)
C22 C21 C26 121.8(4)
C23 C22 C21 121.6(4)
C23 C22 H22 119.2
C21 C22 H22 119.2
C24 C23 C22 119.2(3)
C24 C23 C27 120.7(4)
C22 C23 C27 120.1(4)
C23 C24 C25 122.0(4)
C23 C24 H24 119
C25 C24 H24 119
C24 C25 C20 117.1(4)
C24 C25 C28 121.7(4)
C20 C25 C28 121.2(4)
C21 C26 H26A 109.5
C21 C26 H26B 109.5
H26A C26 H26B 109.5
C21 C26 H26C 109.5
H26A C26 H26C 109.5
H26B C26 H26C 109.5
C23 C27 H27A 109.5
C23 C27 H27B 109.5
H27A C27 H27B 109.5
C23 C27 H27C 109.5
H27A C27 H27C 109.5
H27B C27 H27C 109.5
C25 C28 H28A 109.5
C25 C28 H28B 109.5
H28A C28 H28B 109.5
C25 C28 H28C 109.5
H28A C28 H28C 109.5
H28B C28 H28C 109.5
C31 C30 H30A 109.5
C31 C30 H30B 109.5
H30A C30 H30B 109.5
C31 C30 H30C 109.5
H30A C30 H30C 109.5
H30B C30 H30C 109.5
C32 C31 C36 117.2(4)
C32 C31 C30 121.4(4)
C36 C31 C30 121.3(4)
C32 C31 Ru1 69.9(2)
C36 C31 Ru1 69.9(2)
C30 C31 Ru1 128.3(3)
C31 C32 C33 122.1(4)
C31 C32 Ru1 72.4(2)
C33 C32 Ru1 71.2(2)
C31 C32 H32 118.9
C33 C32 H32 118.9
Ru1 C32 H32 130.3
C34 C33 C32 120.9(4)
C34 C33 Ru1 71.4(2)
C32 C33 Ru1 70.8(2)
C34 C33 H33 119.6
C32 C33 H33 119.6
Ru1 C33 H33 131
C33 C34 C35 117.6(4)
C33 C34 C37 121.6(4)
C35 C34 C37 120.7(4)
C33 C34 Ru1 70.7(2)
C35 C34 Ru1 69.9(2)
C37 C34 Ru1 127.5(3)
C36 C35 C34 121.6(4)
C36 C35 Ru1 71.6(2)
C34 C35 Ru1 71.8(2)
C36 C35 H35 119.2
C34 C35 H35 119.2
Ru1 C35 H35 130.2
C35 C36 C31 120.6(4)
C35 C36 Ru1 70.4(2)
C31 C36 Ru1 71.9(2)
C35 C36 H36 119.7
C31 C36 H36 119.7
Ru1 C36 H36 130.7
C38 C37 C34 115.8(4)
C38 C37 C39 115.4(6)
C34 C37 C39 108.8(4)
C38 C37 H37 105.3
C34 C37 H37 105.3
C39 C37 H37 105.3
C37 C38 H38A 109.5
C37 C38 H38B 109.5
H38A C38 H38B 109.5
C37 C38 H38C 109.5
H38A C38 H38C 109.5
H38B C38 H38C 109.5
C37 C39 H39A 109.5
C37 C39 H39B 109.5
H39A C39 H39B 109.5
C37 C39 H39C 109.5
H39A C39 H39C 109.5
H39B C39 H39C 109.5
Cl3 C50 Cl2 111.0(6)
Cl3 C50 H50A 109.4
Cl2 C50 H50A 109.4
Cl3 C50 H50B 109.4
Cl2 C50 H50B 109.4
H50A C50 H50B 108
C1 N1 C2 109.3(3)
C1 N1 C10 123.9(3)
C2 N1 C10 126.8(3)
C1 N2 C3 109.0(3)
C1 N2 C20 127.2(3)
C3 N2 C20 123.7(3)
C4 O1 Ru1 131.8(2)
C3 O2 Ru1 120.2(2)
O2 Ru1 O1 88.26(10)
O2 Ru1 C35 89.79(14)
O1 Ru1 C35 151.72(16)
O2 Ru1 C32 159.49(14)
O1 Ru1 C32 91.68(12)
C35 Ru1 C32 80.62(15)
O2 Ru1 C36 114.19(15)
O1 Ru1 C36 157.47(15)
C35 Ru1 C36 38.07(18)
C32 Ru1 C36 68.05(16)
O2 Ru1 C33 121.47(13)
O1 Ru1 C33 89.00(12)
C35 Ru1 C33 68.19(15)
C32 Ru1 C33 38.05(15)
C36 Ru1 C33 80.96(15)
O2 Ru1 C34 92.43(13)
O1 Ru1 C34 113.55(14)
C35 Ru1 C34 38.36(16)
C32 Ru1 C34 68.84(16)
C36 Ru1 C34 69.37(17)
C33 Ru1 C34 37.84(15)
O2 Ru1 C31 151.81(14)
O1 Ru1 C31 119.23(14)
C35 Ru1 C31 69.11(17)
C32 Ru1 C31 37.71(15)
C36 Ru1 C31 38.26(17)
C33 Ru1 C31 68.90(15)
C34 Ru1 C31 82.52(16)
O2 Ru1 Cl1 83.68(8)
O1 Ru1 Cl1 83.99(9)
C35 Ru1 Cl1 123.80(13)
C32 Ru1 Cl1 116.72(12)
C36 Ru1 Cl1 96.14(13)
C33 Ru1 Cl1 153.74(11)
C34 Ru1 Cl1 161.98(12)
C31 Ru1 Cl1 92.61(12)

loop_
_geom_bond_atom_site_label_1
_geom_bond_atom_site_label_2
_geom_bond_distance
F2A B1 1.343(7)
F3A B1 1.421(7)
F4A B1 1.336(6)
F2B B1 1.359(11)
F3B B1 1.263(9)
F4B B1 1.474(9)
B1 F1 1.371(5)
C1 N1 1.315(5)
C1 N2 1.347(5)
C1 H1 0.93
C2 C3 1.399(5)
C2 N1 1.415(5)
C2 C4 1.424(5)
C3 O2 1.253(4)
C3 N2 1.397(4)
C4 O1 1.246(5)
C4 C5 1.497(5)
C5 H5A 0.96
C5 H5B 0.96
C5 H5C 0.96
C10 C15 1.385(6)
C10 C11 1.392(5)
C10 N1 1.449(4)
C11 C12 1.390(5)
C11 C16 1.495(6)
C12 C13 1.390(6)
C12 H12 0.93
C13 C14 1.378(6)
C13 C17 1.506(6)
C14 C15 1.397(6)
C14 H14 0.93
C15 C18 1.499(6)
C16 H16A 0.96
C16 H16B 0.96
C16 H16C 0.96
C17 H17A 0.96
C17 H17B 0.96
C17 H17C 0.96
C18 H18A 0.96
C18 H18B 0.96
C18 H18C 0.96
C20 C25 1.389(5)
C20 C21 1.391(6)
C20 N2 1.440(4)
C21 C22 1.400(5)
C21 C26 1.505(6)
C22 C23 1.389(6)
C22 H22 0.93
C23 C24 1.374(6)
C23 C27 1.501(5)
C24 C25 1.386(5)
C24 H24 0.93
C25 C28 1.496(6)
C26 H26A 0.96
C26 H26B 0.96
C26 H26C 0.96
C27 H27A 0.96
C27 H27B 0.96
C27 H27C 0.96
C28 H28A 0.96
C28 H28B 0.96
C28 H28C 0.96
C30 C31 1.497(7)
C30 H30A 0.96
C30 H30B 0.96
C30 H30C 0.96
C31 C32 1.401(6)
C31 C36 1.422(6)
C31 Ru1 2.183(4)
C32 C33 1.404(6)
C32 Ru1 2.151(4)
C32 H32 0.93
C33 C34 1.401(6)
C33 Ru1 2.156(4)
C33 H33 0.93
C34 C35 1.415(6)
C34 C37 1.507(7)
C34 Ru1 2.166(4)
C35 C36 1.402(7)
C35 Ru1 2.141(4)
C35 H35 0.93
C36 Ru1 2.156(4)
C36 H36 0.93
C37 C38 1.384(9)
C37 C39 1.514(8)
C37 H37 0.98
C38 H38A 0.96
C38 H38B 0.96
C38 H38C 0.96
C39 H39A 0.96
C39 H39B 0.96
C39 H39C 0.96
C50 Cl3 1.747(12)
C50 Cl2 1.769(12)
C50 H50A 0.97
C50 H50B 0.97
O1 Ru1 2.097(2)
O2 Ru1 2.097(2)
Cl1 Ru1 2.3881(11)
